data_4066446
loop_
_publ_author_name
'Ishida, Shintaro'
'Iwamoto, Takeaki'
'Kira, Mitsuo'

_publ_section_title
;
 Reactions of an Isolable Dialkylsilylene with Ketones&#x2020;
;
_journal_issue 21
_journal_name_full Organometallics
_journal_page_first 5526
_journal_paper_doi 10.1021/om1004644
_journal_volume 29
_journal_year 2010
_chemical_formula_sum 'C29 H50 O Si5'
_chemical_formula_weight 555.14
_chemical_name_systematic
; 
 ? 
;
_space_group_IT_number 14
_symmetry_cell_setting monoclinic
_symmetry_space_group_name_Hall '-P 2yab'
_symmetry_space_group_name_H-M 'P 1 21/a 1'
_atom_sites_solution_hydrogens geom
_atom_sites_solution_primary direct
_atom_sites_solution_secondary difmap
_audit_creation_method SHELXL-97
_cell_angle_alpha 90.00
_cell_angle_beta 99.651(5)
_cell_angle_gamma 90.00
_cell_formula_units_Z 4
_cell_length_a 12.543(5)
_cell_length_b 17.317(6)
_cell_length_c 14.967(6)
_cell_measurement_reflns_used 9524
_cell_measurement_temperature 150(2)
_cell_measurement_theta_max 30.5069
_cell_measurement_theta_min 2.9999
_cell_volume 3205(2)
_computing_cell_refinement 'CrystalClear (Rigaku Corp., 2000)'
_computing_data_collection 'CrystalClear (Rigaku Corp., 2000)'
_computing_data_reduction 'CrystalClear (Rigaku Corp., 2000)'
_computing_structure_refinement 'SHELXL-97 (Sheldrick, 1997)'
_computing_structure_solution 'SHELXS-97 (Sheldrick, 1990)'
_diffrn_ambient_temperature 150(2)
_diffrn_measured_fraction_theta_full 0.996
_diffrn_measured_fraction_theta_max 0.996
_diffrn_radiation_monochromator graphite
_diffrn_radiation_source 'fine-focus sealed tube'
_diffrn_radiation_type MoK\a
_diffrn_radiation_wavelength 0.71070
_diffrn_reflns_av_R_equivalents 0.0574
_diffrn_reflns_av_sigmaI/netI 0.0524
_diffrn_reflns_limit_h_max 14
_diffrn_reflns_limit_h_min -14
_diffrn_reflns_limit_k_max 20
_diffrn_reflns_limit_k_min -17
_diffrn_reflns_limit_l_max 17
_diffrn_reflns_limit_l_min -17
_diffrn_reflns_number 24823
_diffrn_reflns_theta_full 25.00
_diffrn_reflns_theta_max 25.00
_diffrn_reflns_theta_min 3.00
_exptl_absorpt_coefficient_mu 0.243
_exptl_absorpt_correction_T_max 0.9530
_exptl_absorpt_correction_T_min 0.9530
_exptl_absorpt_correction_type empirical
_exptl_absorpt_process_details multi-scan
_exptl_crystal_colour yellow
_exptl_crystal_density_diffrn 1.151
_exptl_crystal_density_method 'not measured'
_exptl_crystal_description prism
_exptl_crystal_F_000 1208
_exptl_crystal_size_max 0.20
_exptl_crystal_size_mid 0.20
_exptl_crystal_size_min 0.10
_refine_diff_density_max 0.318
_refine_diff_density_min -0.273
_refine_diff_density_rms 0.054
_refine_ls_extinction_method none
_refine_ls_goodness_of_fit_ref 1.229
_refine_ls_hydrogen_treatment constr
_refine_ls_matrix_type full
_refine_ls_number_parameters 328
_refine_ls_number_reflns 5623
_refine_ls_number_restraints 0
_refine_ls_restrained_S_all 1.229
_refine_ls_R_factor_all 0.0819
_refine_ls_R_factor_gt 0.0660
_refine_ls_shift/su_max 0.000
_refine_ls_shift/su_mean 0.000
_refine_ls_structure_factor_coef Fsqd
_refine_ls_weighting_details 'calc w=1/[\s^2^(Fo^2^)+(0.0228P)^2^+3.7605P] where P=(Fo^2^+2Fc^2^)/3'
_refine_ls_weighting_scheme calc
_refine_ls_wR_factor_gt 0.1072
_refine_ls_wR_factor_ref 0.1120
_reflns_number_gt 4963
_reflns_number_total 5623
_reflns_threshold_expression >2sigma(I)
_cod_data_source_file om1004644_si_002.cif
_cod_data_source_block si16_(compound_15)
_cod_depositor_comments
;
The following automatic conversions were performed:
'_atom_site_symetry_multiplicity' tag replaced with
'_atom_site_symmetry_multiplicity'.

Automatic conversion script
Id: cif_correct_tags 1440 2010-10-19 06:21:57Z saulius 
;
_cod_original_sg_symbol_H-M P2(1)/a
_cod_database_code 4066446

loop_
_symmetry_equiv_pos_as_xyz
'x, y, z'
'-x+1/2, y+1/2, -z'
'-x, -y, -z'
'x-1/2, -y-1/2, z'

loop_
_atom_site_label
_atom_site_type_symbol
_atom_site_fract_x
_atom_site_fract_y
_atom_site_fract_z
_atom_site_U_iso_or_equiv
_atom_site_adp_type
_atom_site_occupancy
_atom_site_symmetry_multiplicity
_atom_site_calc_flag
_atom_site_refinement_flags
Si1 Si 0.16450(6) -0.06642(4) 0.25472(5) 0.01439(19) Uani 1 1 d .
O1 O 0.16733(15) 0.03039(11) 0.23597(13) 0.0183(5) Uani 1 1 d .
C1 C 0.0671(2) 0.06497(17) 0.22868(18) 0.0170(6) Uani 1 1 d .
C2 C -0.0182(2) 0.01668(17) 0.22548(19) 0.0176(6) Uani 1 1 d .
C3 C 0.0103(2) -0.06908(17) 0.2308(2) 0.0184(6) Uani 1 1 d .
H1 H -0.0098 -0.0893 0.1677 0.022 Uiso 1 1 calc R
C4 C -0.0601(3) -0.11143(18) 0.2862(2) 0.0261(7) Uani 1 1 d .
H2 H -0.0349 -0.1579 0.3163 0.031 Uiso 1 1 calc R
C5 C -0.1579(3) -0.08435(19) 0.2935(2) 0.0290(8) Uani 1 1 d .
H3 H -0.2017 -0.1125 0.3281 0.035 Uiso 1 1 calc R
C6 C -0.1989(3) -0.0130(2) 0.2498(2) 0.0293(8) Uani 1 1 d .
H4 H -0.2739 -0.0014 0.2429 0.035 Uiso 1 1 calc R
C7 C -0.1316(2) 0.03649(19) 0.2193(2) 0.0241(7) Uani 1 1 d .
H5 H -0.1578 0.0844 0.1936 0.029 Uiso 1 1 calc R
C8 C 0.0717(2) 0.14969(17) 0.22686(19) 0.0195(7) Uani 1 1 d .
C9 C 0.1574(3) 0.18641(18) 0.1954(2) 0.0249(7) Uani 1 1 d .
H6 H 0.2122 0.1562 0.1755 0.030 Uiso 1 1 calc R
C10 C 0.1639(3) 0.26634(19) 0.1930(2) 0.0337(8) Uani 1 1 d .
H7 H 0.2226 0.2906 0.1715 0.040 Uiso 1 1 calc R
C11 C 0.0849(3) 0.3105(2) 0.2218(2) 0.0400(9) Uani 1 1 d .
H8 H 0.0883 0.3652 0.2189 0.048 Uiso 1 1 calc R
C12 C 0.0010(3) 0.2754(2) 0.2549(2) 0.0380(9) Uani 1 1 d .
H9 H -0.0528 0.3061 0.2754 0.046 Uiso 1 1 calc R
C13 C -0.0055(3) 0.19576(19) 0.2585(2) 0.0280(8) Uani 1 1 d .
H10 H -0.0629 0.1722 0.2827 0.034 Uiso 1 1 calc R
C14 C 0.2425(2) -0.11546(16) 0.17300(18) 0.0147(6) Uani 1 1 d .
C15 C 0.3417(2) -0.14946(17) 0.24115(19) 0.0181(6) Uani 1 1 d .
H11 H 0.3261 -0.2035 0.2561 0.022 Uiso 1 1 calc R
H12 H 0.4069 -0.1495 0.2119 0.022 Uiso 1 1 calc R
C16 C 0.3637(2) -0.10149(18) 0.32856(19) 0.0198(7) Uani 1 1 d .
H13 H 0.3972 -0.0517 0.3161 0.024 Uiso 1 1 calc R
H14 H 0.4152 -0.1295 0.3747 0.024 Uiso 1 1 calc R
C17 C 0.2549(2) -0.08543(16) 0.36701(19) 0.0166(6) Uani 1 1 d .
Si2 Si 0.28987(7) -0.03966(5) 0.09482(5) 0.0191(2) Uani 1 1 d .
C18 C 0.3944(3) 0.02706(19) 0.1561(2) 0.0281(8) Uani 1 1 d .
H15 H 0.4147 0.0651 0.1135 0.042 Uiso 1 1 calc R
H16 H 0.4584 -0.0027 0.1826 0.042 Uiso 1 1 calc R
H17 H 0.3650 0.0537 0.2044 0.042 Uiso 1 1 calc R
C19 C 0.3615(3) -0.08358(19) 0.0066(2) 0.0305(8) Uani 1 1 d .
H18 H 0.3885 -0.0424 -0.0287 0.046 Uiso 1 1 calc R
H19 H 0.3110 -0.1163 -0.0339 0.046 Uiso 1 1 calc R
H20 H 0.4224 -0.1149 0.0363 0.046 Uiso 1 1 calc R
C20 C 0.1747(3) 0.01864(18) 0.0327(2) 0.0278(8) Uani 1 1 d .
H21 H 0.1881 0.0736 0.0455 0.042 Uiso 1 1 calc R
H22 H 0.1073 0.0032 0.0527 0.042 Uiso 1 1 calc R
H23 H 0.1685 0.0095 -0.0326 0.042 Uiso 1 1 calc R
Si3 Si 0.17315(7) -0.19664(5) 0.09888(5) 0.0192(2) Uani 1 1 d .
C21 C 0.0829(3) -0.26114(19) 0.1534(2) 0.0294(8) Uani 1 1 d .
H24 H 0.0361 -0.2296 0.1851 0.044 Uiso 1 1 calc R
H25 H 0.1271 -0.2954 0.1968 0.044 Uiso 1 1 calc R
H26 H 0.0381 -0.2922 0.1068 0.044 Uiso 1 1 calc R
C22 C 0.0832(3) -0.1613(2) -0.0058(2) 0.0327(8) Uani 1 1 d .
H27 H 0.0516 -0.2055 -0.0416 0.049 Uiso 1 1 calc R
H28 H 0.1257 -0.1304 -0.0420 0.049 Uiso 1 1 calc R
H29 H 0.0253 -0.1294 0.0113 0.049 Uiso 1 1 calc R
C23 C 0.2759(3) -0.26472(19) 0.0652(2) 0.0308(8) Uani 1 1 d .
H30 H 0.2391 -0.3038 0.0237 0.046 Uiso 1 1 calc R
H31 H 0.3153 -0.2901 0.1193 0.046 Uiso 1 1 calc R
H32 H 0.3268 -0.2358 0.0349 0.046 Uiso 1 1 calc R
Si4 Si 0.26870(7) 0.00592(5) 0.44059(6) 0.0191(2) Uani 1 1 d .
C24 C 0.3553(3) -0.0111(2) 0.5545(2) 0.0297(8) Uani 1 1 d .
H33 H 0.3601 0.0366 0.5901 0.044 Uiso 1 1 calc R
H34 H 0.4279 -0.0270 0.5460 0.044 Uiso 1 1 calc R
H35 H 0.3229 -0.0519 0.5866 0.044 Uiso 1 1 calc R
C25 C 0.1336(3) 0.04259(19) 0.4580(2) 0.0273(7) Uani 1 1 d .
H36 H 0.1349 0.0992 0.4599 0.041 Uiso 1 1 calc R
H37 H 0.1170 0.0226 0.5154 0.041 Uiso 1 1 calc R
H38 H 0.0782 0.0253 0.4080 0.041 Uiso 1 1 calc R
C26 C 0.3409(3) 0.08724(18) 0.3932(2) 0.0252(7) Uani 1 1 d .
H39 H 0.2924 0.1112 0.3426 0.038 Uiso 1 1 calc R
H40 H 0.4051 0.0672 0.3716 0.038 Uiso 1 1 calc R
H41 H 0.3629 0.1258 0.4405 0.038 Uiso 1 1 calc R
Si5 Si 0.22585(7) -0.17015(5) 0.44145(6) 0.0222(2) Uani 1 1 d .
C27 C 0.1640(3) -0.25746(19) 0.3804(2) 0.0361(9) Uani 1 1 d .
H42 H 0.1613 -0.2994 0.4240 0.054 Uiso 1 1 calc R
H43 H 0.2078 -0.2736 0.3353 0.054 Uiso 1 1 calc R
H44 H 0.0906 -0.2452 0.3500 0.054 Uiso 1 1 calc R
C28 C 0.3559(3) -0.2081(2) 0.5072(2) 0.0385(9) Uani 1 1 d .
H45 H 0.4006 -0.1648 0.5339 0.058 Uiso 1 1 calc R
H46 H 0.3948 -0.2370 0.4666 0.058 Uiso 1 1 calc R
H47 H 0.3401 -0.2422 0.5556 0.058 Uiso 1 1 calc R
C29 C 0.1307(3) -0.1459(2) 0.5209(2) 0.0340(8) Uani 1 1 d .
H48 H 0.0631 -0.1258 0.4864 0.051 Uiso 1 1 calc R
H49 H 0.1636 -0.1068 0.5642 0.051 Uiso 1 1 calc R
H50 H 0.1155 -0.1925 0.5538 0.051 Uiso 1 1 calc R

loop_
_atom_site_aniso_label
_atom_site_aniso_U_11
_atom_site_aniso_U_22
_atom_site_aniso_U_33
_atom_site_aniso_U_23
_atom_site_aniso_U_13
_atom_site_aniso_U_12
Si1 0.0136(4) 0.0127(4) 0.0172(4) 0.0002(3) 0.0036(3) 0.0010(3)
O1 0.0157(10) 0.0145(10) 0.0247(11) 0.0022(9) 0.0033(9) 0.0015(8)
C1 0.0186(16) 0.0190(16) 0.0135(15) 0.0017(12) 0.0028(12) 0.0069(13)
C2 0.0184(15) 0.0178(16) 0.0167(15) 0.0018(12) 0.0029(12) 0.0053(13)
C3 0.0134(15) 0.0217(16) 0.0199(16) -0.0023(13) 0.0023(12) 0.0005(13)
C4 0.0277(18) 0.0195(17) 0.0312(18) -0.0008(14) 0.0057(15) -0.0058(14)
C5 0.0241(18) 0.0329(19) 0.0329(19) -0.0055(15) 0.0130(15) -0.0092(15)
C6 0.0147(16) 0.041(2) 0.0334(19) -0.0065(16) 0.0062(14) 0.0039(15)
C7 0.0195(16) 0.0287(18) 0.0232(17) -0.0006(14) 0.0009(13) 0.0061(14)
C8 0.0247(17) 0.0194(16) 0.0128(15) 0.0001(12) -0.0014(13) 0.0028(13)
C9 0.0294(18) 0.0203(17) 0.0238(17) 0.0039(13) 0.0016(14) 0.0047(14)
C10 0.039(2) 0.0233(18) 0.037(2) 0.0073(15) 0.0008(17) -0.0048(16)
C11 0.057(3) 0.0163(18) 0.042(2) -0.0001(16) -0.0048(19) 0.0051(18)
C12 0.052(2) 0.0250(19) 0.036(2) -0.0055(16) 0.0020(18) 0.0182(18)
C13 0.0347(19) 0.0254(18) 0.0239(17) -0.0022(14) 0.0053(15) 0.0079(15)
C14 0.0159(15) 0.0143(15) 0.0142(15) -0.0019(12) 0.0030(12) 0.0013(12)
C15 0.0180(15) 0.0177(15) 0.0188(16) -0.0002(12) 0.0033(12) 0.0047(13)
C16 0.0170(16) 0.0233(17) 0.0190(16) -0.0010(13) 0.0029(13) 0.0041(13)
C17 0.0157(15) 0.0175(15) 0.0173(15) 0.0006(12) 0.0045(12) 0.0030(12)
Si2 0.0216(4) 0.0182(4) 0.0184(4) 0.0002(3) 0.0060(3) -0.0006(4)
C18 0.0262(18) 0.0270(19) 0.0324(19) 0.0005(15) 0.0089(15) -0.0078(15)
C19 0.037(2) 0.0306(19) 0.0272(18) 0.0007(15) 0.0144(16) 0.0015(16)
C20 0.037(2) 0.0226(18) 0.0224(17) 0.0027(14) 0.0015(15) 0.0041(15)
Si3 0.0208(4) 0.0173(4) 0.0196(4) -0.0027(3) 0.0034(3) -0.0004(4)
C21 0.0315(19) 0.0246(18) 0.0321(19) -0.0057(15) 0.0056(15) -0.0113(15)
C22 0.038(2) 0.031(2) 0.0257(18) -0.0016(15) -0.0036(16) -0.0027(16)
C23 0.0317(19) 0.0242(18) 0.037(2) -0.0093(15) 0.0060(16) 0.0036(15)
Si4 0.0187(4) 0.0206(4) 0.0182(4) -0.0031(3) 0.0035(3) 0.0013(4)
C24 0.0294(18) 0.036(2) 0.0229(17) -0.0015(15) 0.0022(14) 0.0009(16)
C25 0.0271(18) 0.0290(18) 0.0269(18) -0.0050(15) 0.0075(14) 0.0045(15)
C26 0.0255(18) 0.0220(17) 0.0270(17) -0.0056(14) 0.0015(14) -0.0030(14)
Si5 0.0279(5) 0.0202(5) 0.0192(5) 0.0043(4) 0.0059(4) 0.0032(4)
C27 0.054(2) 0.0220(18) 0.033(2) 0.0055(15) 0.0089(18) 0.0006(17)
C28 0.043(2) 0.037(2) 0.034(2) 0.0136(17) 0.0015(17) 0.0117(18)
C29 0.044(2) 0.035(2) 0.0275(19) 0.0018(15) 0.0169(17) -0.0030(17)

loop_
_atom_type_symbol
_atom_type_description
_atom_type_scat_dispersion_real
_atom_type_scat_dispersion_imag
_atom_type_scat_source
C C 0.0033 0.0016 'International Tables Vol C Tables 4.2.6.8 and 6.1.1.4'
H H 0.0000 0.0000 'International Tables Vol C Tables 4.2.6.8 and 6.1.1.4'
O O 0.0106 0.0060 'International Tables Vol C Tables 4.2.6.8 and 6.1.1.4'
Si Si 0.0817 0.0704 'International Tables Vol C Tables 4.2.6.8 and 6.1.1.4'

loop_
_geom_angle_atom_site_label_1
_geom_angle_atom_site_label_2
_geom_angle_atom_site_label_3
_geom_angle
O1 Si1 C14 107.97(11)
O1 Si1 C17 106.98(12)
C14 Si1 C17 101.43(13)
O1 Si1 C3 92.37(12)
C14 Si1 C3 119.09(13)
C17 Si1 C3 126.90(13)
C1 O1 Si1 113.37(17)
C2 C1 O1 116.1(2)
C2 C1 C8 130.6(3)
O1 C1 C8 113.4(2)
C1 C2 C7 128.1(3)
C1 C2 C3 115.0(3)
C7 C2 C3 116.9(3)
C4 C3 C2 110.5(2)
C4 C3 Si1 125.5(2)
C2 C3 Si1 101.97(19)
C4 C3 H1 105.8
C2 C3 H1 105.8
Si1 C3 H1 105.8
C5 C4 C3 120.5(3)
C5 C4 H2 119.7
C3 C4 H2 119.7
C4 C5 C6 121.6(3)
C4 C5 H3 119.2
C6 C5 H3 119.2
C7 C6 C5 120.2(3)
C7 C6 H4 119.9
C5 C6 H4 119.9
C6 C7 C2 119.7(3)
C6 C7 H5 120.1
C2 C7 H5 120.1
C13 C8 C9 118.1(3)
C13 C8 C1 122.2(3)
C9 C8 C1 119.7(3)
C10 C9 C8 120.9(3)
C10 C9 H6 119.5
C8 C9 H6 119.5
C11 C10 C9 119.9(3)
C11 C10 H7 120.1
C9 C10 H7 120.1
C10 C11 C12 120.1(3)
C10 C11 H8 120.0
C12 C11 H8 120.0
C11 C12 C13 120.5(3)
C11 C12 H9 119.7
C13 C12 H9 119.7
C12 C13 C8 120.5(3)
C12 C13 H10 119.7
C8 C13 H10 119.7
C15 C14 Si1 100.74(17)
C15 C14 Si3 109.45(19)
Si1 C14 Si3 118.15(15)
C15 C14 Si2 110.93(19)
Si1 C14 Si2 109.51(14)
Si3 C14 Si2 107.89(14)
C16 C15 C14 110.9(2)
C16 C15 H11 109.5
C14 C15 H11 109.5
C16 C15 H12 109.5
C14 C15 H12 109.5
H11 C15 H12 108.0
C15 C16 C17 111.1(2)
C15 C16 H13 109.4
C17 C16 H13 109.4
C15 C16 H14 109.4
C17 C16 H14 109.4
H13 C16 H14 108.0
C16 C17 Si1 97.57(18)
C16 C17 Si5 109.58(19)
Si1 C17 Si5 120.40(16)
C16 C17 Si4 110.58(19)
Si1 C17 Si4 110.45(14)
Si5 C17 Si4 107.79(14)
C18 Si2 C20 109.22(15)
C18 Si2 C19 102.50(16)
C20 Si2 C19 106.78(15)
C18 Si2 C14 112.78(14)
C20 Si2 C14 112.28(14)
C19 Si2 C14 112.67(14)
Si2 C18 H15 109.5
Si2 C18 H16 109.5
H15 C18 H16 109.5
Si2 C18 H17 109.5
H15 C18 H17 109.5
H16 C18 H17 109.5
Si2 C19 H18 109.5
Si2 C19 H19 109.5
H18 C19 H19 109.5
Si2 C19 H20 109.5
H18 C19 H20 109.5
H19 C19 H20 109.5
Si2 C20 H21 109.5
Si2 C20 H22 109.5
H21 C20 H22 109.5
Si2 C20 H23 109.5
H21 C20 H23 109.5
H22 C20 H23 109.5
C21 Si3 C22 103.66(16)
C21 Si3 C23 103.59(16)
C22 Si3 C23 108.94(16)
C21 Si3 C14 115.87(14)
C22 Si3 C14 113.42(14)
C23 Si3 C14 110.63(14)
Si3 C21 H24 109.5
Si3 C21 H25 109.5
H24 C21 H25 109.5
Si3 C21 H26 109.5
H24 C21 H26 109.5
H25 C21 H26 109.5
Si3 C22 H27 109.5
Si3 C22 H28 109.5
H27 C22 H28 109.5
Si3 C22 H29 109.5
H27 C22 H29 109.5
H28 C22 H29 109.5
Si3 C23 H30 109.5
Si3 C23 H31 109.5
H30 C23 H31 109.5
Si3 C23 H32 109.5
H30 C23 H32 109.5
H31 C23 H32 109.5
C25 Si4 C26 107.71(15)
C25 Si4 C24 108.99(15)
C26 Si4 C24 102.61(15)
C25 Si4 C17 111.34(14)
C26 Si4 C17 113.84(14)
C24 Si4 C17 111.89(14)
Si4 C24 H33 109.5
Si4 C24 H34 109.5
H33 C24 H34 109.5
Si4 C24 H35 109.5
H33 C24 H35 109.5
H34 C24 H35 109.5
Si4 C25 H36 109.5
Si4 C25 H37 109.5
H36 C25 H37 109.5
Si4 C25 H38 109.5
H36 C25 H38 109.5
H37 C25 H38 109.5
Si4 C26 H39 109.5
Si4 C26 H40 109.5
H39 C26 H40 109.5
Si4 C26 H41 109.5
H39 C26 H41 109.5
H40 C26 H41 109.5
C27 Si5 C29 103.65(17)
C27 Si5 C28 103.09(17)
C29 Si5 C28 109.65(17)
C27 Si5 C17 116.12(14)
C29 Si5 C17 113.76(14)
C28 Si5 C17 109.87(15)
Si5 C27 H42 109.5
Si5 C27 H43 109.5
H42 C27 H43 109.5
Si5 C27 H44 109.5
H42 C27 H44 109.5
H43 C27 H44 109.5
Si5 C28 H45 109.5
Si5 C28 H46 109.5
H45 C28 H46 109.5
Si5 C28 H47 109.5
H45 C28 H47 109.5
H46 C28 H47 109.5
Si5 C29 H48 109.5
Si5 C29 H49 109.5
H48 C29 H49 109.5
Si5 C29 H50 109.5
H48 C29 H50 109.5
H49 C29 H50 109.5

loop_
_geom_bond_atom_site_label_1
_geom_bond_atom_site_label_2
_geom_bond_distance
Si1 O1 1.701(2)
Si1 C14 1.891(3)
Si1 C17 1.892(3)
Si1 C3 1.908(3)
O1 C1 1.380(3)
C1 C2 1.352(4)
C1 C8 1.469(4)
C2 C7 1.451(4)
C2 C3 1.527(4)
C3 C4 1.500(4)
C3 H1 1.0000
C4 C5 1.335(4)
C4 H2 0.9500
C5 C6 1.451(5)
C5 H3 0.9500
C6 C7 1.337(4)
C6 H4 0.9500
C7 H5 0.9500
C8 C13 1.397(4)
C8 C9 1.397(4)
C9 C10 1.387(4)
C9 H6 0.9500
C10 C11 1.376(5)
C10 H7 0.9500
C11 C12 1.377(5)
C11 H8 0.9500
C12 C13 1.383(5)
C12 H9 0.9500
C13 H10 0.9500
C14 C15 1.584(4)
C14 Si3 1.908(3)
C14 Si2 1.918(3)
C15 C16 1.535(4)
C15 H11 0.9900
C15 H12 0.9900
C16 C17 1.592(4)
C16 H13 0.9900
C16 H14 0.9900
C17 Si5 1.914(3)
C17 Si4 1.919(3)
Si2 C18 1.869(3)
Si2 C20 1.876(3)
Si2 C19 1.878(3)
C18 H15 0.9800
C18 H16 0.9800
C18 H17 0.9800
C19 H18 0.9800
C19 H19 0.9800
C19 H20 0.9800
C20 H21 0.9800
C20 H22 0.9800
C20 H23 0.9800
Si3 C21 1.872(3)
Si3 C22 1.874(3)
Si3 C23 1.877(3)
C21 H24 0.9800
C21 H25 0.9800
C21 H26 0.9800
C22 H27 0.9800
C22 H28 0.9800
C22 H29 0.9800
C23 H30 0.9800
C23 H31 0.9800
C23 H32 0.9800
Si4 C25 1.868(3)
Si4 C26 1.877(3)
Si4 C24 1.885(3)
C24 H33 0.9800
C24 H34 0.9800
C24 H35 0.9800
C25 H36 0.9800
C25 H37 0.9800
C25 H38 0.9800
C26 H39 0.9800
C26 H40 0.9800
C26 H41 0.9800
Si5 C27 1.866(3)
Si5 C29 1.869(3)
Si5 C28 1.877(3)
C27 H42 0.9800
C27 H43 0.9800
C27 H44 0.9800
C28 H45 0.9800
C28 H46 0.9800
C28 H47 0.9800
C29 H48 0.9800
C29 H49 0.9800
C29 H50 0.9800
